data_7002634
loop_
_publ_author_name
'Das, Neeladri'
'Sanz Miguel, Pablo J.'
'Khutia, Anupam'
'Lazar, Martina'
'Lippert, Bernhard'

_publ_section_title
;
 Hybrids between classical and metallacalix[4]arenes based on uracil
 and cis-PtIIL2 entities (L = P(Ph)3 or L2 = 2,2&#x2032;-bipyridine)
;
_journal_issue 42
_journal_name_full 'Dalton Transactions'
_journal_page_first 9120
_journal_paper_doi 10.1039/b916178n
_journal_year 2009
_chemical_formula_moiety 'C94 H80 N8 O8 P4 Pt2, 4(H2O)'
_chemical_formula_sum 'C94 H88 N8 O12 P4 Pt2'
_chemical_formula_weight 2035.78
_chemical_name_systematic
;
?
;
_space_group_IT_number 60
_symmetry_cell_setting orthorhombic
_symmetry_space_group_name_Hall '-P 2n 2ab'
_symmetry_space_group_name_H-M 'P b c n'
_atom_sites_solution_hydrogens geom
_atom_sites_solution_primary direct
_atom_sites_solution_secondary difmap
_audit_creation_date 2009-05-18T10:42:06-00:00
_audit_creation_method 'WinGX routine CIF_UPDATE'
_cell_angle_alpha 90
_cell_angle_beta 90
_cell_angle_gamma 90
_cell_formula_units_Z 4
_cell_length_a 15.0455(5)
_cell_length_b 21.4205(7)
_cell_length_c 28.9487(10)
_cell_measurement_reflns_used 12995
_cell_measurement_temperature 150(2)
_cell_measurement_theta_max 29.0824
_cell_measurement_theta_min 2.0266
_cell_volume 9329.6(5)
_computing_structure_refinement 'SHELXL-97 (Sheldrick, 1997)'
_computing_structure_solution 'SHELXS-97 (Sheldrick, 1990)'
_diffrn_ambient_temperature 150(2)
_diffrn_measured_fraction_theta_full 0.993
_diffrn_measured_fraction_theta_max 0.865
_diffrn_radiation_monochromator graphite
_diffrn_radiation_type MoK\a
_diffrn_radiation_wavelength 0.71073
_diffrn_reflns_av_R_equivalents 0.0424
_diffrn_reflns_av_unetI/netI 0.0926
_diffrn_reflns_limit_h_max 17
_diffrn_reflns_limit_h_min -20
_diffrn_reflns_limit_k_max 24
_diffrn_reflns_limit_k_min -27
_diffrn_reflns_limit_l_max 38
_diffrn_reflns_limit_l_min -36
_diffrn_reflns_number 41126
_diffrn_reflns_theta_full 25
_diffrn_reflns_theta_max 29.07
_diffrn_reflns_theta_min 2.03
_exptl_absorpt_coefficient_mu 3.126
_exptl_absorpt_correction_T_max 0.535
_exptl_absorpt_correction_T_min 0.490
_exptl_absorpt_correction_type multi-scan
_exptl_absorpt_process_details sadabs
_exptl_crystal_colour colorless
_exptl_crystal_density_diffrn 1.449
_exptl_crystal_density_method 'not measured'
_exptl_crystal_description cubes
_exptl_crystal_F_000 4080
_exptl_crystal_size_max 0.2
_exptl_crystal_size_mid 0.2
_exptl_crystal_size_min 0.2
_refine_diff_density_max 4.318
_refine_diff_density_min -0.828
_refine_diff_density_rms 0.181
_refine_ls_extinction_method none
_refine_ls_goodness_of_fit_ref 1.03
_refine_ls_hydrogen_treatment constr
_refine_ls_matrix_type full
_refine_ls_number_parameters 530
_refine_ls_number_reflns 10815
_refine_ls_number_restraints 0
_refine_ls_restrained_S_all 1.03
_refine_ls_R_factor_all 0.1082
_refine_ls_R_factor_gt 0.063
_refine_ls_shift/su_max 0.001
_refine_ls_shift/su_mean 0
_refine_ls_structure_factor_coef Fsqd
_refine_ls_weighting_details 'calc w=1/[\s^2^(Fo^2^)+(0.1007P)^2^+0.0000P] where P=(Fo^2^+2Fc^2^)/3'
_refine_ls_weighting_scheme calc
_refine_ls_wR_factor_gt 0.1737
_refine_ls_wR_factor_ref 0.1829
_reflns_number_gt 6222
_reflns_number_total 10815
_reflns_threshold_expression >2sigma(I)
_cod_data_source_file b916178n.txt
_cod_data_source_block 2
_cod_depositor_comments
;
The following automatic conversions were performed:
'_symmetry_cell_setting' value 'Orthorhombic' changed to 'orthorhombic'
according to '/home/saulius/struct/CIF-dictionaries/cif_core.dic'
dictionary named 'cif_core.dic' version 2.4.1 from 2010-06-29.

Automatic conversion script
Id: cif_fix_enum 1527 2010-12-29 10:47:43Z saulius 
;
_cod_original_sg_symbol_H-M Pbcn
_cod_database_code 7002634

loop_
_symmetry_equiv_pos_as_xyz
'x, y, z'
'-x+1/2, -y+1/2, z+1/2'
'-x, y, -z+1/2'
'x+1/2, -y+1/2, -z'
'-x, -y, -z'
'x-1/2, y-1/2, -z-1/2'
'x, -y, z-1/2'
'-x-1/2, y-1/2, z'

loop_
_atom_site_label
_atom_site_type_symbol
_atom_site_fract_x
_atom_site_fract_y
_atom_site_fract_z
_atom_site_U_iso_or_equiv
_atom_site_adp_type
_atom_site_occupancy
_atom_site_symmetry_multiplicity
_atom_site_calc_flag
_atom_site_refinement_flags
_atom_site_disorder_assembly
_atom_site_disorder_group
Pt1 Pt 0.70147(2) 0.405844(14) 0.134495(10) 0.02861(12) Uani 1 1 d . . .
N1A N 0.7164(6) 0.3363(4) 0.2710(3) 0.057(2) Uani 1 1 d . . .
C1A C 0.7763(9) 0.3472(6) 0.3097(4) 0.092(5) Uani 1 1 d . . .
H1AA H 0.8262 0.3732 0.2996 0.138 Uiso 1 1 calc R . .
H1AB H 0.7988 0.3072 0.3212 0.138 Uiso 1 1 calc R . .
H1AC H 0.7441 0.3686 0.3345 0.138 Uiso 1 1 calc R . .
C2A C 0.7375(7) 0.3631(5) 0.2285(3) 0.044(2) Uani 1 1 d . . .
O2A O 0.8069(4) 0.3912(3) 0.2226(2) 0.0491(17) Uani 1 1 d . . .
N3A N 0.6751(4) 0.3536(3) 0.1937(2) 0.0311(16) Uani 1 1 d . . .
C4A C 0.6015(6) 0.3192(4) 0.1976(3) 0.034(2) Uani 1 1 d . . .
O4A O 0.5516(4) 0.3106(3) 0.16472(19) 0.0391(14) Uani 1 1 d . . .
C5A C 0.5819(6) 0.2922(4) 0.2430(3) 0.039(2) Uani 1 1 d . . .
C51A C 0.5 0.2540(5) 0.25 0.042(3) Uani 1 2 d S . .
H5A H 0.5074 0.2276 0.2765 0.05 Uiso 1 1 d R . .
C6A C 0.6411(7) 0.3012(5) 0.2765(3) 0.053(3) Uani 1 1 d . . .
H6AA H 0.6306 0.2824 0.3057 0.063 Uiso 1 1 calc R . .
N1B N 0.4377(5) 0.4723(5) 0.1401(3) 0.062(3) Uani 1 1 d . . .
C1B C 0.3569(7) 0.4622(7) 0.1091(4) 0.095(5) Uani 1 1 d . . .
H1BA H 0.3736 0.4358 0.0829 0.143 Uiso 1 1 calc R . .
H1BB H 0.3356 0.5026 0.0977 0.143 Uiso 1 1 calc R . .
H1BC H 0.3097 0.4418 0.1268 0.143 Uiso 1 1 calc R . .
C2B C 0.5171(6) 0.4455(4) 0.1252(3) 0.042(2) Uani 1 1 d . . .
O2B O 0.5198(4) 0.4172(3) 0.0890(2) 0.0466(16) Uani 1 1 d . . .
N3B N 0.5899(5) 0.4561(3) 0.1532(2) 0.0341(16) Uani 1 1 d . . .
C4B C 0.5901(7) 0.4903(4) 0.1939(4) 0.044(2) Uani 1 1 d . . .
O4B O 0.6590(5) 0.4999(3) 0.2141(2) 0.0484(17) Uani 1 1 d . . .
C5B C 0.5073(8) 0.5176(4) 0.2075(4) 0.055(3) Uani 1 1 d . . .
C51B C 0.5 0.5567(6) 0.25 0.070(5) Uani 1 2 d S . .
H51A H 0.4485 0.5832 0.2495 0.084 Uiso 1 1 d R . .
C6B C 0.4380(8) 0.5084(5) 0.1823(5) 0.072(4) Uani 1 1 d . . .
H6BA H 0.3836 0.5266 0.1921 0.087 Uiso 1 1 calc R . .
P1 P 0.73652(14) 0.48026(10) 0.08170(7) 0.0295(5) Uani 1 1 d . . .
C11 C 0.8216(5) 0.5316(4) 0.1050(3) 0.034(2) Uani 1 1 d . . .
C12 C 0.8470(7) 0.5840(4) 0.0805(3) 0.047(3) Uani 1 1 d . . .
H12A H 0.8196 0.5933 0.0517 0.057 Uiso 1 1 calc R . .
C13 C 0.9130(7) 0.6235(5) 0.0980(3) 0.047(2) Uani 1 1 d . . .
H13A H 0.929 0.6604 0.0818 0.056 Uiso 1 1 calc R . .
C14 C 0.9550(7) 0.6085(4) 0.1394(4) 0.054(3) Uani 1 1 d . . .
H14A H 1.0015 0.6344 0.1505 0.065 Uiso 1 1 calc R . .
C15 C 0.9301(7) 0.5559(5) 0.1649(4) 0.057(3) Uani 1 1 d . . .
H15A H 0.9587 0.5454 0.1931 0.068 Uiso 1 1 calc R . .
C16 C 0.8607(6) 0.5191(4) 0.1469(3) 0.035(2) Uani 1 1 d . . .
H16A H 0.8401 0.4844 0.1644 0.042 Uiso 1 1 calc R . .
C21 C 0.6497(5) 0.5379(4) 0.0701(3) 0.0324(19) Uani 1 1 d . . .
C22 C 0.6046(6) 0.5412(4) 0.0285(3) 0.039(2) Uani 1 1 d . . .
H22A H 0.6196 0.5139 0.0039 0.047 Uiso 1 1 calc R . .
C23 C 0.5347(7) 0.5864(4) 0.0231(4) 0.057(3) Uani 1 1 d . . .
H23A H 0.504 0.589 -0.0055 0.068 Uiso 1 1 calc R . .
C24 C 0.5116(6) 0.6253(5) 0.0578(4) 0.054(3) Uani 1 1 d . . .
H24A H 0.4642 0.6542 0.0539 0.065 Uiso 1 1 calc R . .
C25 C 0.5596(6) 0.6223(4) 0.1005(4) 0.048(2) Uani 1 1 d . . .
H25A H 0.5453 0.6497 0.1252 0.058 Uiso 1 1 calc R . .
C26 C 0.6273(6) 0.5786(4) 0.1054(3) 0.037(2) Uani 1 1 d . . .
H26A H 0.6591 0.5766 0.1337 0.044 Uiso 1 1 calc R . .
C31 C 0.7744(5) 0.4551(4) 0.0253(3) 0.035(2) Uani 1 1 d . . .
C32 C 0.7193(6) 0.4181(4) -0.0001(3) 0.037(2) Uani 1 1 d . . .
H32A H 0.6626 0.4076 0.0121 0.045 Uiso 1 1 calc R . .
C33 C 0.7436(9) 0.3947(6) -0.0441(5) 0.085(3) Uani 1 1 d . . .
H33A H 0.704 0.3693 -0.0614 0.102 Uiso 1 1 calc R . .
C34 C 0.8299(8) 0.4106(5) -0.0620(4) 0.060(3) Uani 1 1 d . . .
H34A H 0.8488 0.395 -0.0912 0.072 Uiso 1 1 calc R . .
C35 C 0.8844(7) 0.4484(5) -0.0366(4) 0.061(3) Uani 1 1 d . . .
H35A H 0.9409 0.4602 -0.0484 0.074 Uiso 1 1 calc R . .
C36 C 0.8560(6) 0.4704(5) 0.0082(4) 0.055(3) Uani 1 1 d . . .
H36A H 0.8947 0.4958 0.0259 0.066 Uiso 1 1 calc R . .
P2 P 0.80207(15) 0.33336(11) 0.11287(9) 0.0374(5) Uani 1 1 d . . .
C41 C 0.9127(6) 0.3602(4) 0.0982(3) 0.047(2) Uani 1 1 d . . .
C42 C 0.9454(7) 0.3554(6) 0.0538(5) 0.077(4) Uani 1 1 d . . .
H42A H 0.9111 0.3368 0.0299 0.093 Uiso 1 1 calc R . .
C43 C 1.0283(11) 0.3781(6) 0.0453(5) 0.095(3) Uani 1 1 d . . .
H43A H 1.0537 0.373 0.0155 0.114 Uiso 1 1 calc R . .
C44 C 1.0783(8) 0.4097(6) 0.0810(6) 0.087(4) Uani 1 1 d . . .
H44A H 1.1347 0.4274 0.0742 0.105 Uiso 1 1 calc R . .
C45 C 1.0444(8) 0.4139(5) 0.1239(5) 0.068(3) Uani 1 1 d . . .
H45A H 1.0764 0.4333 0.1483 0.081 Uiso 1 1 calc R . .
C46 C 0.9610(7) 0.3888(5) 0.1308(4) 0.054(3) Uani 1 1 d . . .
H46A H 0.936 0.392 0.1609 0.065 Uiso 1 1 calc R . .
C51 C 0.7610(7) 0.2901(4) 0.0633(3) 0.043(2) Uani 1 1 d . . .
C52 C 0.8141(9) 0.2436(5) 0.0420(4) 0.078(4) Uani 1 1 d . . .
H52A H 0.8717 0.2359 0.0541 0.094 Uiso 1 1 calc R . .
C53 C 0.7870(11) 0.2098(5) 0.0055(4) 0.087(4) Uani 1 1 d . . .
H53A H 0.8259 0.1821 -0.0102 0.104 Uiso 1 1 calc R . .
C54 C 0.7020(11) 0.2173(7) -0.0076(5) 0.095(3) Uani 1 1 d . . .
H54A H 0.6814 0.1932 -0.033 0.114 Uiso 1 1 calc R . .
C55 C 0.6395(9) 0.2596(5) 0.0142(4) 0.069(4) Uani 1 1 d . . .
H55A H 0.5795 0.2634 0.0044 0.083 Uiso 1 1 calc R . .
C56 C 0.6742(7) 0.2947(4) 0.0511(3) 0.047(2) Uani 1 1 d . . .
H56 H 0.6363 0.3221 0.0677 0.056 Uiso 1 1 calc R . .
C61 C 0.8153(6) 0.2671(4) 0.1532(4) 0.044(2) Uani 1 1 d . . .
C62 C 0.7471(7) 0.2275(4) 0.1595(3) 0.048(2) Uani 1 1 d . . .
H62A H 0.6943 0.2337 0.1421 0.058 Uiso 1 1 calc R . .
C63 C 0.7503(9) 0.1785(5) 0.1899(4) 0.064(3) Uani 1 1 d . . .
H63A H 0.701 0.1509 0.1917 0.077 Uiso 1 1 calc R . .
C64 C 0.8184(9) 0.1685(6) 0.2164(6) 0.102(5) Uani 1 1 d . . .
H64A H 0.8202 0.1341 0.2371 0.123 Uiso 1 1 calc R . .
C65 C 0.8882(9) 0.2102(6) 0.2131(4) 0.085(3) Uani 1 1 d . . .
H65A H 0.9376 0.2045 0.2332 0.102 Uiso 1 1 calc R . .
C66 C 0.8907(9) 0.2607(5) 0.1817(5) 0.091(4) Uani 1 1 d . . .
H66A H 0.9399 0.2884 0.1799 0.109 Uiso 1 1 calc R . .
O1 O 0.9145(7) 0.4699(5) 0.2687(3) 0.032(3) Uiso 0.504(12) 1 d P A 1
O1' O 0.7870(9) 0.5364(7) 0.2821(5) 0.071(5) Uiso 0.496(12) 1 d P A 2
O2 O 0.4259(9) 0.2365(6) 0.1263(4) 0.026(5) Uiso 0.386(17) 1 d P B 1
O2' O 0.4095(11) 0.2626(8) 0.0905(6) 0.108(7) Uiso 0.614(17) 1 d P B 2

loop_
_atom_site_aniso_label
_atom_site_aniso_U_11
_atom_site_aniso_U_22
_atom_site_aniso_U_33
_atom_site_aniso_U_23
_atom_site_aniso_U_13
_atom_site_aniso_U_12
Pt1 0.03140(19) 0.02143(17) 0.03299(18) -0.00270(15) -0.00298(14) 0.00415(14)
N1A 0.073(6) 0.058(6) 0.040(5) 0.006(4) -0.018(4) -0.018(5)
C1A 0.121(11) 0.108(12) 0.048(7) 0.017(7) -0.031(7) -0.043(9)
C2A 0.057(6) 0.044(6) 0.031(5) -0.010(4) -0.002(4) 0.001(5)
O2A 0.058(5) 0.036(4) 0.053(4) 0.006(3) -0.013(3) -0.012(3)
N3A 0.032(4) 0.032(4) 0.028(4) 0.001(3) -0.010(3) 0.004(3)
C4A 0.042(5) 0.023(4) 0.039(5) -0.001(4) 0.005(4) 0.008(4)
O4A 0.052(4) 0.030(3) 0.035(3) 0.003(3) -0.010(3) -0.008(3)
C5A 0.051(6) 0.025(4) 0.040(5) 0.003(4) 0.005(4) 0.003(4)
C51A 0.063(9) 0.023(6) 0.040(7) 0 0.004(6) 0
C6A 0.080(8) 0.042(6) 0.037(5) 0.002(5) -0.004(5) -0.001(6)
N1B 0.044(5) 0.073(6) 0.070(6) 0.033(5) 0.008(4) 0.031(5)
C1B 0.051(8) 0.141(14) 0.095(10) 0.019(10) 0.005(7) 0.030(8)
C2B 0.040(6) 0.034(5) 0.053(6) 0.023(5) 0.010(4) 0.007(4)
O2B 0.043(4) 0.045(4) 0.051(4) 0.013(3) -0.010(3) 0.004(3)
N3B 0.044(4) 0.020(3) 0.038(4) 0.002(3) 0.005(3) 0.013(3)
C4B 0.057(7) 0.019(4) 0.057(6) 0.018(4) 0.030(5) 0.009(4)
O4B 0.067(5) 0.028(3) 0.050(4) -0.007(3) 0.015(4) -0.005(3)
C5B 0.061(7) 0.032(5) 0.071(8) 0.008(5) 0.038(6) 0.011(5)
C51B 0.110(14) 0.023(7) 0.077(11) 0 0.051(10) 0
C6B 0.070(9) 0.046(7) 0.100(11) 0.039(7) 0.054(8) 0.031(6)
P1 0.0296(11) 0.0248(11) 0.0341(12) -0.0014(10) -0.0028(9) 0.0045(9)
C11 0.036(5) 0.028(4) 0.038(5) -0.003(4) -0.006(4) -0.002(4)
C12 0.058(7) 0.040(6) 0.044(6) -0.005(5) 0.024(5) -0.006(5)
C13 0.057(6) 0.042(6) 0.041(5) 0.000(5) 0.003(5) 0.007(5)
C14 0.047(6) 0.033(5) 0.081(8) -0.016(5) -0.012(5) -0.016(4)
C15 0.061(7) 0.043(6) 0.066(7) -0.010(5) -0.029(5) 0.003(5)
C16 0.041(5) 0.028(4) 0.035(5) -0.002(4) -0.006(4) -0.011(4)
C21 0.033(5) 0.017(4) 0.047(5) 0.009(4) 0.001(4) -0.003(4)
C22 0.046(5) 0.024(4) 0.048(5) 0.003(4) -0.006(4) -0.001(4)
C23 0.047(6) 0.046(6) 0.076(8) 0.009(6) -0.024(5) 0.003(5)
C24 0.036(6) 0.036(6) 0.090(9) 0.014(6) -0.005(6) 0.003(5)
C25 0.049(6) 0.028(5) 0.067(7) -0.001(5) 0.013(5) 0.000(4)
C26 0.049(6) 0.021(4) 0.040(5) 0.010(4) 0.002(4) -0.013(4)
C31 0.034(5) 0.043(5) 0.029(4) 0.007(4) 0.006(3) 0.000(4)
C32 0.045(6) 0.024(5) 0.043(5) -0.002(4) 0.009(4) 0.002(4)
C33 0.081(7) 0.077(7) 0.095(7) 0.033(6) -0.036(6) 0.009(5)
C34 0.069(7) 0.069(8) 0.043(6) -0.012(6) 0.017(5) -0.007(6)
C35 0.057(7) 0.067(7) 0.061(7) -0.013(6) 0.020(6) -0.007(6)
C36 0.047(6) 0.046(6) 0.072(7) -0.010(6) 0.005(5) -0.004(5)
P2 0.0391(14) 0.0294(12) 0.0438(13) -0.0044(11) -0.0064(11) 0.0116(11)
C41 0.050(6) 0.043(6) 0.048(6) 0.007(5) -0.005(5) 0.017(5)
C42 0.037(7) 0.106(11) 0.089(10) 0.034(8) 0.011(6) 0.010(7)
C43 0.142(10) 0.076(7) 0.066(6) -0.012(5) 0.002(7) 0.007(7)
C44 0.046(7) 0.096(11) 0.120(12) 0.024(9) 0.007(7) 0.016(7)
C45 0.052(7) 0.062(8) 0.089(9) -0.003(7) 0.000(6) 0.022(6)
C46 0.041(6) 0.061(7) 0.059(7) -0.005(6) 0.004(5) 0.025(5)
C51 0.062(6) 0.019(4) 0.048(6) -0.003(4) -0.005(5) 0.012(4)
C52 0.138(12) 0.045(6) 0.053(7) -0.010(6) 0.000(7) 0.031(7)
C53 0.152(14) 0.039(7) 0.069(8) -0.014(6) -0.006(9) 0.020(8)
C54 0.142(10) 0.076(7) 0.066(6) -0.012(5) 0.002(7) 0.007(7)
C55 0.109(10) 0.048(7) 0.052(7) 0.007(6) -0.029(6) -0.020(7)
C56 0.076(7) 0.017(4) 0.048(6) 0.004(4) -0.009(5) -0.004(4)
C61 0.045(6) 0.033(5) 0.055(6) 0.002(5) 0.010(4) 0.027(4)
C62 0.059(7) 0.033(5) 0.053(6) 0.010(5) 0.004(5) 0.008(5)
C63 0.091(9) 0.037(6) 0.064(7) 0.004(6) -0.007(7) 0.001(6)
C64 0.087(11) 0.056(8) 0.165(15) 0.048(9) -0.042(10) -0.001(7)
C65 0.081(7) 0.077(7) 0.095(7) 0.033(6) -0.036(6) 0.009(5)
C66 0.084(9) 0.056(8) 0.134(12) 0.041(8) -0.038(9) 0.001(7)

loop_
_atom_type_symbol
_atom_type_description
_atom_type_scat_dispersion_real
_atom_type_scat_dispersion_imag
_atom_type_scat_source
C C 0.0033 0.0016 'International Tables Vol C Tables 4.2.6.8 and 6.1.1.4'
H H 0 0 'International Tables Vol C Tables 4.2.6.8 and 6.1.1.4'
N N 0.0061 0.0033 'International Tables Vol C Tables 4.2.6.8 and 6.1.1.4'
O O 0.0106 0.006 'International Tables Vol C Tables 4.2.6.8 and 6.1.1.4'
P P 0.1023 0.0942 'International Tables Vol C Tables 4.2.6.8 and 6.1.1.4'
Pt Pt -1.7033 8.3905 'International Tables Vol C Tables 4.2.6.8 and 6.1.1.4'

loop_
_geom_angle_atom_site_label_1
_geom_angle_atom_site_label_2
_geom_angle_atom_site_label_3
_geom_angle
_geom_angle_site_symmetry_1
_geom_angle_site_symmetry_3
_geom_angle_publ_flag
N3B Pt1 N3A 84.8(3) . . ?
N3B Pt1 P2 167.4(2) . . ?
N3A Pt1 P2 89.21(19) . . ?
N3B Pt1 P1 89.96(19) . . ?
N3A Pt1 P1 167.01(19) . . ?
P2 Pt1 P1 98.08(8) . . ?
C6A N1A C2A 121.2(8) . . ?
C6A N1A C1A 120.6(9) . . ?
C2A N1A C1A 118.2(9) . . ?
N1A C1A H1AA 109.5 . . ?
N1A C1A H1AB 109.5 . . ?
H1AA C1A H1AB 109.5 . . ?
N1A C1A H1AC 109.5 . . ?
H1AA C1A H1AC 109.5 . . ?
H1AB C1A H1AC 109.5 . . ?
O2A C2A N3A 123.3(9) . . ?
O2A C2A N1A 121.5(9) . . ?
N3A C2A N1A 115.2(9) . . ?
C4A N3A C2A 125.3(8) . . ?
C4A N3A Pt1 121.6(5) . . ?
C2A N3A Pt1 112.9(6) . . ?
O4A C4A N3A 121.7(8) . . ?
O4A C4A C5A 120.9(8) . . ?
N3A C4A C5A 117.5(8) . . ?
C6A C5A C4A 117.5(8) . . ?
C6A C5A C51A 122.2(8) . . ?
C4A C5A C51A 120.3(7) . . ?
C5A C51A C5A 113.6(10) . 3_655 ?
C5A C51A H5A 109.7 . . ?
C5A C51A H5A 108 3_655 . ?
C5A C6A N1A 123.2(9) . . ?
C5A C6A H6AA 118.4 . . ?
N1A C6A H6AA 118.4 . . ?
C2B N1B C6B 118.6(9) . . ?
C2B N1B C1B 116.3(10) . . ?
C6B N1B C1B 125.1(9) . . ?
N1B C1B H1BA 109.5 . . ?
N1B C1B H1BB 109.5 . . ?
H1BA C1B H1BB 109.5 . . ?
N1B C1B H1BC 109.5 . . ?
H1BA C1B H1BC 109.5 . . ?
H1BB C1B H1BC 109.5 . . ?
O2B C2B N3B 124.3(8) . . ?
O2B C2B N1B 120.2(9) . . ?
N3B C2B N1B 115.5(9) . . ?
C2B N3B C4B 125.9(8) . . ?
C2B N3B Pt1 113.8(6) . . ?
C4B N3B Pt1 119.8(6) . . ?
O4B C4B N3B 120.2(8) . . ?
O4B C4B C5B 123.0(10) . . ?
N3B C4B C5B 116.6(10) . . ?
C6B C5B C4B 119.1(11) . . ?
C6B C5B C51B 119.5(9) . . ?
C4B C5B C51B 121.3(11) . . ?
C5B C51B C5B 111.7(11) . 3_655 ?
C5B C51B H51A 112.2 . . ?
C5B C51B H51A 106.6 3_655 . ?
C5B C6B N1B 124.3(10) . . ?
C5B C6B H6BA 117.9 . . ?
N1B C6B H6BA 117.9 . . ?
C31 P1 C11 107.1(4) . . ?
C31 P1 C21 105.1(4) . . ?
C11 P1 C21 99.4(4) . . ?
C31 P1 Pt1 118.1(3) . . ?
C11 P1 Pt1 109.8(3) . . ?
C21 P1 Pt1 115.6(3) . . ?
C16 C11 C12 119.6(8) . . ?
C16 C11 P1 120.7(6) . . ?
C12 C11 P1 119.6(7) . . ?
C11 C12 C13 120.0(10) . . ?
C11 C12 H12A 120 . . ?
C13 C12 H12A 120 . . ?
C14 C13 C12 119.6(9) . . ?
C14 C13 H13A 120.2 . . ?
C12 C13 H13A 120.2 . . ?
C13 C14 C15 121.3(9) . . ?
C13 C14 H14A 119.4 . . ?
C15 C14 H14A 119.4 . . ?
C14 C15 C16 117.1(9) . . ?
C14 C15 H15A 121.4 . . ?
C16 C15 H15A 121.4 . . ?
C11 C16 C15 122.2(8) . . ?
C11 C16 H16A 118.9 . . ?
C15 C16 H16A 118.9 . . ?
C22 C21 C26 119.4(8) . . ?
C22 C21 P1 123.0(7) . . ?
C26 C21 P1 117.6(7) . . ?
C21 C22 C23 119.2(9) . . ?
C21 C22 H22A 120.4 . . ?
C23 C22 H22A 120.4 . . ?
C24 C23 C22 121.5(10) . . ?
C24 C23 H23A 119.2 . . ?
C22 C23 H23A 119.2 . . ?
C23 C24 C25 118.9(9) . . ?
C23 C24 H24A 120.5 . . ?
C25 C24 H24A 120.5 . . ?
C26 C25 C24 119.1(9) . . ?
C26 C25 H25A 120.4 . . ?
C24 C25 H25A 120.4 . . ?
C25 C26 C21 121.9(9) . . ?
C25 C26 H26A 119.1 . . ?
C21 C26 H26A 119.1 . . ?
C32 C31 C36 119.4(8) . . ?
C32 C31 P1 117.9(6) . . ?
C36 C31 P1 122.7(7) . . ?
C31 C32 C33 122.2(10) . . ?
C31 C32 H32A 118.9 . . ?
C33 C32 H32A 118.9 . . ?
C34 C33 C32 118.3(11) . . ?
C34 C33 H33A 120.8 . . ?
C32 C33 H33A 120.8 . . ?
C35 C34 C33 119.1(10) . . ?
C35 C34 H34A 120.5 . . ?
C33 C34 H34A 120.5 . . ?
C34 C35 C36 120.0(10) . . ?
C34 C35 H35A 120 . . ?
C36 C35 H35A 120 . . ?
C31 C36 C35 121.0(9) . . ?
C31 C36 H36A 119.5 . . ?
C35 C36 H36A 119.5 . . ?
C51 P2 C41 106.8(5) . . ?
C51 P2 C61 98.3(4) . . ?
C41 P2 C61 107.1(4) . . ?
C51 P2 Pt1 110.0(3) . . ?
C41 P2 Pt1 117.6(3) . . ?
C61 P2 Pt1 115.1(3) . . ?
C46 C41 C42 119.8(11) . . ?
C46 C41 P2 118.5(8) . . ?
C42 C41 P2 121.5(9) . . ?
C43 C42 C41 117.9(13) . . ?
C43 C42 H42A 121 . . ?
C41 C42 H42A 121 . . ?
C42 C43 C44 121.0(13) . . ?
C42 C43 H43A 119.5 . . ?
C44 C43 H43A 119.5 . . ?
C45 C44 C43 119.6(13) . . ?
C45 C44 H44A 120.2 . . ?
C43 C44 H44A 120.2 . . ?
C46 C45 C44 116.9(12) . . ?
C46 C45 H45A 121.6 . . ?
C44 C45 H45A 121.6 . . ?
C41 C46 C45 124.7(11) . . ?
C41 C46 H46A 117.6 . . ?
C45 C46 H46A 117.6 . . ?
C56 C51 C52 118.7(10) . . ?
C56 C51 P2 119.8(7) . . ?
C52 C51 P2 120.7(8) . . ?
C53 C52 C51 123.3(13) . . ?
C53 C52 H52A 118.3 . . ?
C51 C52 H52A 118.3 . . ?
C52 C53 C54 116.5(13) . . ?
C52 C53 H53A 121.7 . . ?
C54 C53 H53A 121.7 . . ?
C53 C54 C55 124.6(13) . . ?
C53 C54 H54A 117.7 . . ?
C55 C54 H54A 117.7 . . ?
C56 C55 C54 115.1(12) . . ?
C56 C55 H55A 122.5 . . ?
C54 C55 H55A 122.5 . . ?
C51 C56 C55 121.1(10) . . ?
C51 C56 H56 119.4 . . ?
C55 C56 H56 119.4 . . ?
C62 C61 C66 118.2(10) . . ?
C62 C61 P2 119.2(8) . . ?
C66 C61 P2 122.1(8) . . ?
C61 C62 C63 122.9(11) . . ?
C61 C62 H62A 118.5 . . ?
C63 C62 H62A 118.5 . . ?
C64 C63 C62 122.2(12) . . ?
C64 C63 H63A 118.9 . . ?
C62 C63 H63A 118.9 . . ?
C63 C64 C65 116.9(12) . . ?
C63 C64 H64A 121.5 . . ?
C65 C64 H64A 121.5 . . ?
C64 C65 C66 124.0(12) . . ?
C64 C65 H65A 118 . . ?
C66 C65 H65A 118 . . ?
C65 C66 C61 115.5(12) . . ?
C65 C66 H66A 122.3 . . ?
C61 C66 H66A 122.3 . . ?

loop_
_geom_bond_atom_site_label_1
_geom_bond_atom_site_label_2
_geom_bond_distance
_geom_bond_site_symmetry_2
_geom_bond_publ_flag
Pt1 N3B 2.067(6) . ?
Pt1 N3A 2.084(7) . ?
Pt1 P2 2.257(2) . ?
Pt1 P1 2.270(2) . ?
N1A C6A 1.369(12) . ?
N1A C2A 1.393(12) . ?
N1A C1A 1.458(12) . ?
C1A H1AA 0.98 . ?
C1A H1AB 0.98 . ?
C1A H1AC 0.98 . ?
C2A O2A 1.217(11) . ?
C2A N3A 1.393(11) . ?
N3A C4A 1.336(10) . ?
C4A O4A 1.226(10) . ?
C4A C5A 1.465(11) . ?
C5A C6A 1.332(12) . ?
C5A C51A 1.493(10) . ?
C51A C5A 1.493(11) 3_655 ?
C51A H5A 0.9599 . ?
C6A H6AA 0.95 . ?
N1B C2B 1.393(12) . ?
N1B C6B 1.447(15) . ?
N1B C1B 1.526(14) . ?
C1B H1BA 0.98 . ?
C1B H1BB 0.98 . ?
C1B H1BC 0.98 . ?
C2B O2B 1.212(11) . ?
C2B N3B 1.382(12) . ?
N3B C4B 1.386(12) . ?
C4B O4B 1.208(11) . ?
C4B C5B 1.431(13) . ?
C5B C6B 1.286(15) . ?
C5B C51B 1.493(12) . ?
C51B C5B 1.493(12) 3_655 ?
C51B H51A 0.96 . ?
C6B H6BA 0.95 . ?
P1 C31 1.812(8) . ?
P1 C11 1.818(8) . ?
P1 C21 1.829(8) . ?
C11 C16 1.374(11) . ?
C11 C12 1.383(12) . ?
C12 C13 1.399(13) . ?
C12 H12A 0.95 . ?
C13 C14 1.393(13) . ?
C13 H13A 0.95 . ?
C14 C15 1.397(14) . ?
C14 H14A 0.95 . ?
C15 C16 1.408(12) . ?
C15 H15A 0.95 . ?
C16 H16A 0.95 . ?
C21 C22 1.382(11) . ?
C21 C26 1.384(11) . ?
C22 C23 1.440(12) . ?
C22 H22A 0.95 . ?
C23 C24 1.349(14) . ?
C23 H23A 0.95 . ?
C24 C25 1.434(14) . ?
C24 H24A 0.95 . ?
C25 C26 1.390(12) . ?
C25 H25A 0.95 . ?
C26 H26A 0.95 . ?
C31 C32 1.363(12) . ?
C31 C36 1.364(12) . ?
C32 C33 1.417(16) . ?
C32 H32A 0.95 . ?
C33 C34 1.438(17) . ?
C33 H33A 0.95 . ?
C34 C35 1.367(14) . ?
C34 H34A 0.95 . ?
C35 C36 1.443(13) . ?
C35 H35A 0.95 . ?
C36 H36A 0.95 . ?
P2 C51 1.817(9) . ?
P2 C41 1.811(10) . ?
P2 C61 1.849(10) . ?
C41 C46 1.341(13) . ?
C41 C42 1.379(14) . ?
C42 C43 1.361(17) . ?
C42 H42A 0.95 . ?
C43 C44 1.447(18) . ?
C43 H43A 0.95 . ?
C44 C45 1.347(17) . ?
C44 H44A 0.95 . ?
C45 C46 1.380(16) . ?
C45 H45A 0.95 . ?
C46 H46A 0.95 . ?
C51 C56 1.356(13) . ?
C51 C52 1.418(13) . ?
C52 C53 1.343(16) . ?
C52 H52A 0.95 . ?
C53 C54 1.343(17) . ?
C53 H53A 0.95 . ?
C54 C55 1.452(17) . ?
C54 H54A 0.95 . ?
C55 C56 1.405(13) . ?
C55 H55A 0.95 . ?
C56 H56 0.95 . ?
C61 C62 1.344(13) . ?
C61 C66 1.410(14) . ?
C62 C63 1.371(13) . ?
C62 H62A 0.95 . ?
C63 C64 1.298(15) . ?
C63 H63A 0.95 . ?
C64 C65 1.382(17) . ?
C64 H64A 0.95 . ?
C65 C66 1.413(16) . ?
C65 H65A 0.95 . ?
C66 H66A 0.95 . ?

loop_
_geom_torsion_atom_site_label_1
_geom_torsion_atom_site_label_2
_geom_torsion_atom_site_label_3
_geom_torsion_atom_site_label_4
_geom_torsion
_geom_torsion_site_symmetry_1
_geom_torsion_site_symmetry_2
_geom_torsion_site_symmetry_3
_geom_torsion_site_symmetry_4
_geom_torsion_publ_flag
C6A N1A C2A O2A -175.6(9) . . . . ?
C1A N1A C2A O2A 5.1(15) . . . . ?
C6A N1A C2A N3A 2.6(13) . . . . ?
C1A N1A C2A N3A -176.7(10) . . . . ?
O2A C2A N3A C4A 174.7(8) . . . . ?
N1A C2A N3A C4A -3.5(13) . . . . ?
O2A C2A N3A Pt1 -10.5(12) . . . . ?
N1A C2A N3A Pt1 171.3(6) . . . . ?
N3B Pt1 N3A C4A 64.8(6) . . . . ?
P2 Pt1 N3A C4A -104.1(6) . . . . ?
P1 Pt1 N3A C4A 131.5(7) . . . . ?
N3B Pt1 N3A C2A -110.2(6) . . . . ?
P2 Pt1 N3A C2A 80.9(6) . . . . ?
P1 Pt1 N3A C2A -43.5(12) . . . . ?
C2A N3A C4A O4A -176.6(8) . . . . ?
Pt1 N3A C4A O4A 9.1(11) . . . . ?
C2A N3A C4A C5A 3.8(12) . . . . ?
Pt1 N3A C4A C5A -170.5(5) . . . . ?
O4A C4A C5A C6A 177.1(8) . . . . ?
N3A C4A C5A C6A -3.3(12) . . . . ?
O4A C4A C5A C51A -0.6(12) . . . . ?
N3A C4A C5A C51A 179.0(7) . . . . ?
C6A C5A C51A C5A 101.9(9) . . . 3_655 ?
C4A C5A C51A C5A -80.5(7) . . . 3_655 ?
C4A C5A C6A N1A 2.8(14) . . . . ?
C51A C5A C6A N1A -179.6(9) . . . . ?
C2A N1A C6A C5A -2.6(15) . . . . ?
C1A N1A C6A C5A 176.7(11) . . . . ?
C6B N1B C2B O2B -176.9(8) . . . . ?
C1B N1B C2B O2B 1.4(13) . . . . ?
C6B N1B C2B N3B 0.5(12) . . . . ?
C1B N1B C2B N3B 178.8(9) . . . . ?
O2B C2B N3B C4B 177.3(8) . . . . ?
N1B C2B N3B C4B 0.0(12) . . . . ?
O2B C2B N3B Pt1 -10.6(11) . . . . ?
N1B C2B N3B Pt1 172.1(6) . . . . ?
N3A Pt1 N3B C2B -107.9(6) . . . . ?
P2 Pt1 N3B C2B -45.9(12) . . . . ?
P1 Pt1 N3B C2B 84.0(5) . . . . ?
N3A Pt1 N3B C4B 64.8(6) . . . . ?
P2 Pt1 N3B C4B 126.7(9) . . . . ?
P1 Pt1 N3B C4B -103.3(6) . . . . ?
C2B N3B C4B O4B -175.3(8) . . . . ?
Pt1 N3B C4B O4B 13.0(10) . . . . ?
C2B N3B C4B C5B -0.8(12) . . . . ?
Pt1 N3B C4B C5B -172.5(6) . . . . ?
O4B C4B C5B C6B 175.4(9) . . . . ?
N3B C4B C5B C6B 1.1(13) . . . . ?
O4B C4B C5B C51B -4.1(14) . . . . ?
N3B C4B C5B C51B -178.5(8) . . . . ?
C6B C5B C51B C5B 99.9(10) . . . 3_655 ?
C4B C5B C51B C5B -80.5(9) . . . 3_655 ?
C4B C5B C6B N1B -0.6(16) . . . . ?
C51B C5B C6B N1B 178.9(9) . . . . ?
C2B N1B C6B C5B -0.2(15) . . . . ?
C1B N1B C6B C5B -178.4(11) . . . . ?
N3B Pt1 P1 C31 -137.2(4) . . . . ?
N3A Pt1 P1 C31 156.7(9) . . . . ?
P2 Pt1 P1 C31 33.1(3) . . . . ?
N3B Pt1 P1 C11 99.7(4) . . . . ?
N3A Pt1 P1 C11 33.6(9) . . . . ?
P2 Pt1 P1 C11 -90.0(3) . . . . ?
N3B Pt1 P1 C21 -11.6(4) . . . . ?
N3A Pt1 P1 C21 -77.7(9) . . . . ?
P2 Pt1 P1 C21 158.7(3) . . . . ?
C31 P1 C11 C16 -123.4(7) . . . . ?
C21 P1 C11 C16 127.5(7) . . . . ?
Pt1 P1 C11 C16 5.9(8) . . . . ?
C31 P1 C11 C12 56.9(8) . . . . ?
C21 P1 C11 C12 -52.1(8) . . . . ?
Pt1 P1 C11 C12 -173.8(6) . . . . ?
C16 C11 C12 C13 0.9(13) . . . . ?
P1 C11 C12 C13 -179.5(7) . . . . ?
C11 C12 C13 C14 2.3(14) . . . . ?
C12 C13 C14 C15 -2.7(15) . . . . ?
C13 C14 C15 C16 -0.2(15) . . . . ?
C12 C11 C16 C15 -3.9(14) . . . . ?
P1 C11 C16 C15 176.5(7) . . . . ?
C14 C15 C16 C11 3.5(14) . . . . ?
C31 P1 C21 C22 20.9(8) . . . . ?
C11 P1 C21 C22 131.6(7) . . . . ?
Pt1 P1 C21 C22 -111.1(7) . . . . ?
C31 P1 C21 C26 -160.9(6) . . . . ?
C11 P1 C21 C26 -50.2(7) . . . . ?
Pt1 P1 C21 C26 67.1(7) . . . . ?
C26 C21 C22 C23 -0.7(12) . . . . ?
P1 C21 C22 C23 177.5(7) . . . . ?
C21 C22 C23 C24 -0.6(14) . . . . ?
C22 C23 C24 C25 1.6(15) . . . . ?
C23 C24 C25 C26 -1.3(14) . . . . ?
C24 C25 C26 C21 0.0(13) . . . . ?
C22 C21 C26 C25 1.0(12) . . . . ?
P1 C21 C26 C25 -177.3(6) . . . . ?
C11 P1 C31 C32 -177.1(7) . . . . ?
C21 P1 C31 C32 -72.0(8) . . . . ?
Pt1 P1 C31 C32 58.6(8) . . . . ?
C11 P1 C31 C36 4.6(9) . . . . ?
C21 P1 C31 C36 109.7(8) . . . . ?
Pt1 P1 C31 C36 -119.7(8) . . . . ?
C36 C31 C32 C33 -0.1(14) . . . . ?
P1 C31 C32 C33 -178.5(7) . . . . ?
C31 C32 C33 C34 0.5(15) . . . . ?
C32 C33 C34 C35 -1.3(16) . . . . ?
C33 C34 C35 C36 1.7(17) . . . . ?
C32 C31 C36 C35 0.5(15) . . . . ?
P1 C31 C36 C35 178.8(8) . . . . ?
C34 C35 C36 C31 -1.4(17) . . . . ?
N3B Pt1 P2 C51 48.1(10) . . . . ?
N3A Pt1 P2 C51 109.6(4) . . . . ?
P1 Pt1 P2 C51 -81.2(3) . . . . ?
N3B Pt1 P2 C41 170.5(10) . . . . ?
N3A Pt1 P2 C41 -127.9(4) . . . . ?
P1 Pt1 P2 C41 41.3(4) . . . . ?
N3B Pt1 P2 C61 -61.8(10) . . . . ?
N3A Pt1 P2 C61 -0.3(4) . . . . ?
P1 Pt1 P2 C61 168.9(4) . . . . ?
C51 P2 C41 C46 -174.1(8) . . . . ?
C61 P2 C41 C46 -69.6(9) . . . . ?
Pt1 P2 C41 C46 61.8(8) . . . . ?
C51 P2 C41 C42 10.1(10) . . . . ?
C61 P2 C41 C42 114.6(9) . . . . ?
Pt1 P2 C41 C42 -114.0(9) . . . . ?
C46 C41 C42 C43 2.6(17) . . . . ?
P2 C41 C42 C43 178.4(9) . . . . ?
C41 C42 C43 C44 -3.8(19) . . . . ?
C42 C43 C44 C45 4(2) . . . . ?
C43 C44 C45 C46 -1.9(18) . . . . ?
C42 C41 C46 C45 -1.2(16) . . . . ?
P2 C41 C46 C45 -177.1(8) . . . . ?
C44 C45 C46 C41 0.9(17) . . . . ?
C41 P2 C51 C56 -142.2(7) . . . . ?
C61 P2 C51 C56 107.1(8) . . . . ?
Pt1 P2 C51 C56 -13.5(8) . . . . ?
C41 P2 C51 C52 48.6(9) . . . . ?
C61 P2 C51 C52 -62.1(9) . . . . ?
Pt1 P2 C51 C52 177.3(8) . . . . ?
C56 C51 C52 C53 10.2(17) . . . . ?
P2 C51 C52 C53 179.5(10) . . . . ?
C51 C52 C53 C54 -7(2) . . . . ?
C52 C53 C54 C55 1(2) . . . . ?
C53 C54 C55 C56 0.9(19) . . . . ?
C52 C51 C56 C55 -7.6(14) . . . . ?
P2 C51 C56 C55 -177.0(7) . . . . ?
C54 C55 C56 C51 2.5(14) . . . . ?
C51 P2 C61 C62 -50.8(8) . . . . ?
C41 P2 C61 C62 -161.3(8) . . . . ?
Pt1 P2 C61 C62 65.9(8) . . . . ?
C51 P2 C61 C66 136.6(10) . . . . ?
C41 P2 C61 C66 26.1(11) . . . . ?
Pt1 P2 C61 C66 -106.6(9) . . . . ?
C66 C61 C62 C63 -4.9(15) . . . . ?
P2 C61 C62 C63 -177.8(8) . . . . ?
C61 C62 C63 C64 3.1(19) . . . . ?
C62 C63 C64 C65 1(2) . . . . ?
C63 C64 C65 C66 -3(2) . . . . ?
C64 C65 C66 C61 1(2) . . . . ?
C62 C61 C66 C65 2.9(17) . . . . ?
P2 C61 C66 C65 175.6(9) . . . . ?
